data_7231114
loop_
_publ_author_name
'Pino-Cuevas, Arantxa'
'Gra\~na, Ana'
'Abram, Ulrich'
'Carballo, Rosa'
'V\'azquez-L\'opez, Ezequiel M.'

_publ_section_title
;
 Structural study of mono-, di- and tetranuclear complexes of the
 {Re(CO)3}+ fragment with thiosemicarbazone/thiosemicarbazonate ligands
 containing benzothiazole or benzoxazole groups
;
_journal_issue 33
_journal_name_full CrystEngComm
_journal_page_first 4781
_journal_paper_doi 10.1039/C8CE00874D
_journal_volume 20
_journal_year 2018
_chemical_formula_sum 'C64 H50 N8 O6 Re2 S4'
_chemical_formula_weight 1527.76
_space_group_crystal_system triclinic
_space_group_IT_number 2
_space_group_name_Hall '-P 1'
_space_group_name_H-M_alt 'P -1'
_symmetry_space_group_name_Hall '-P 1'
_symmetry_space_group_name_H-M 'P -1'
_atom_sites_solution_hydrogens geom
_audit_creation_method SHELXL-2013
_audit_update_record
;
2018-03-09 deposited with the CCDC.
2018-07-09 downloaded from the CCDC.
;
_cell_angle_alpha 72.8951(7)
_cell_angle_beta 82.2567(8)
_cell_angle_gamma 83.5158(10)
_cell_formula_units_Z 1
_cell_length_a 7.6843(2)
_cell_length_b 12.5075(3)
_cell_length_c 16.6105(4)
_cell_measurement_reflns_used 9811
_cell_measurement_temperature 296(2)
_cell_measurement_theta_max 67.83
_cell_measurement_theta_min 2.80
_cell_volume 1507.39(6)
_computing_cell_refinement 'Bruker SAINT'
_computing_data_collection 'Bruker APEX2'
_computing_data_reduction 'Bruker SAINT'
_computing_structure_refinement 'SHELXL-2013 (Sheldrick, 2013)'
_diffrn_ambient_temperature 296(2)
_diffrn_measured_fraction_theta_full 0.963
_diffrn_measured_fraction_theta_max 0.942
_diffrn_measurement_device_type 'Bruker CCD Smart 6000'
_diffrn_measurement_method '\f and \w scans'
_diffrn_radiation_type CuK\a
_diffrn_radiation_wavelength 1.54178
_diffrn_reflns_av_R_equivalents 0.0593
_diffrn_reflns_av_unetI/netI 0.0346
_diffrn_reflns_Laue_measured_fraction_full 0.963
_diffrn_reflns_Laue_measured_fraction_max 0.942
_diffrn_reflns_limit_h_max 9
_diffrn_reflns_limit_h_min -9
_diffrn_reflns_limit_k_max 14
_diffrn_reflns_limit_k_min -14
_diffrn_reflns_limit_l_max 19
_diffrn_reflns_limit_l_min -19
_diffrn_reflns_number 33023
_diffrn_reflns_point_group_measured_fraction_full 0.963
_diffrn_reflns_point_group_measured_fraction_max 0.942
_diffrn_reflns_theta_full 66.500
_diffrn_reflns_theta_max 68.197
_diffrn_reflns_theta_min 2.799
_exptl_absorpt_coefficient_mu 9.505
_exptl_absorpt_correction_T_max 0.7531
_exptl_absorpt_correction_T_min 0.5190
_exptl_absorpt_correction_type multi-scan
_exptl_absorpt_process_details 'SADABS V2012/1 (Bruker AXS Inc.)'
_exptl_crystal_colour yellow
_exptl_crystal_density_diffrn 1.683
_exptl_crystal_density_method 'not measured'
_exptl_crystal_description plate
_exptl_crystal_F_000 752
_exptl_crystal_size_max 0.084
_exptl_crystal_size_mid 0.064
_exptl_crystal_size_min 0.022
_refine_diff_density_max 0.866
_refine_diff_density_min -0.652
_refine_diff_density_rms 0.074
_refine_ls_extinction_method none
_refine_ls_goodness_of_fit_ref 1.078
_refine_ls_hydrogen_treatment constr
_refine_ls_matrix_type full
_refine_ls_number_parameters 381
_refine_ls_number_reflns 5190
_refine_ls_number_restraints 132
_refine_ls_restrained_S_all 1.084
_refine_ls_R_factor_all 0.0330
_refine_ls_R_factor_gt 0.0293
_refine_ls_shift/su_max 0.001
_refine_ls_shift/su_mean 0.000
_refine_ls_structure_factor_coef Fsqd
_refine_ls_weighting_details 'w=1/[\s^2^(Fo^2^)+(0.0355P)^2^+0.9492P] where P=(Fo^2^+2Fc^2^)/3'
_refine_ls_weighting_scheme calc
_refine_ls_wR_factor_gt 0.0732
_refine_ls_wR_factor_ref 0.0750
_reflns_Friedel_coverage 0.000
_reflns_number_gt 4726
_reflns_number_total 5190
_reflns_threshold_expression 'I > 2\s(I)'
_cod_data_source_file c8ce00874d2.cif
_cod_data_source_block 6c
_cod_depositor_comments 'Adding full bibliography for 7231102--7231118.cif.'
_cod_database_code 7231114
_shelx_space_group_comment
; 
The symmetry employed for this shelxl refinement is uniquely defined 
by the following loop, which should always be used as a source of 
symmetry information in preference to the above space-group names. 
They are only intended as comments. 
;
_shelx_estimated_absorpt_t_min 0.502
_shelx_estimated_absorpt_t_max 0.818
_shelxl_version_number 2013-4

loop_
_space_group_symop_operation_xyz
'x, y, z'
'-x, -y, -z'

loop_
_atom_site_label
_atom_site_type_symbol
_atom_site_fract_x
_atom_site_fract_y
_atom_site_fract_z
_atom_site_U_iso_or_equiv
_atom_site_adp_type
_atom_site_occupancy
_atom_site_site_symmetry_order
_atom_site_calc_flag
_atom_site_refinement_flags_posn
_atom_site_refinement_flags_adp
Re1 Re -0.13812(2) 0.07514(2) 0.40870(2) 0.05204(9) Uani 1 1 d . U
S1 S -0.11022(14) -0.10868(8) 0.51569(6) 0.0538(2) Uani 1 1 d . U
S2 S 0.23878(17) 0.53049(10) -0.01857(7) 0.0702(3) Uani 1 1 d . U
N1 N 0.0320(5) -0.2940(3) 0.4805(2) 0.0647(9) Uani 1 1 d . U
H1 H -0.0243 -0.3195 0.5297 0.078 Uiso 1 1 calc R U
N2 N 0.0783(5) -0.1370(2) 0.3698(2) 0.0555(8) Uani 1 1 d . U
N3 N 0.0648(4) -0.0188(2) 0.34060(19) 0.0507(7) Uani 1 1 d . U
N4 N 0.3407(5) 0.5417(3) 0.1216(2) 0.0653(9) Uani 1 1 d . U
O23 O -0.4247(6) 0.0171(4) 0.3216(3) 0.1092(14) Uani 1 1 d . U
O24 O -0.1648(6) 0.3078(3) 0.2798(3) 0.1096(14) Uani 1 1 d . U
O25 O -0.4310(5) 0.1773(4) 0.5139(3) 0.1004(12) Uani 1 1 d . U
C1 C 0.0095(6) -0.1815(3) 0.4455(2) 0.0530(9) Uani 1 1 d . U
C1S C 0.7085(19) 0.6225(14) 0.2747(8) 0.240(7) Uani 1 1 d D U
H1S H 0.6533 0.5656 0.3163 0.289 Uiso 1 1 calc R U
C2 C 0.1580(6) 0.0157(3) 0.2680(2) 0.0543(9) Uani 1 1 d . U
C2S C 0.8188(17) 0.6064(10) 0.2073(8) 0.197(4) Uani 1 1 d D U
H2S H 0.8409 0.5331 0.2039 0.236 Uiso 1 1 calc R U
C3 C 0.1739(6) 0.1374(3) 0.2256(2) 0.0544(9) Uani 1 1 d . U
C3S C 0.9013(11) 0.6889(7) 0.1432(6) 0.126(2) Uani 1 1 d D U
H3S H 0.9777 0.6724 0.0992 0.151 Uiso 1 1 calc R U
C4 C 0.2528(6) 0.2034(3) 0.2614(2) 0.0576(9) Uani 1 1 d . U
H4 H 0.2852 0.1740 0.3160 0.069 Uiso 1 1 calc R U
C4S C 0.8644(10) 0.7929(7) 0.1485(5) 0.120(2) Uani 1 1 d D U
C5 C 0.2842(6) 0.3129(3) 0.2168(2) 0.0598(10) Uani 1 1 d . U
H5 H 0.3384 0.3561 0.2416 0.072 Uiso 1 1 calc R U
C5S C 0.7623(11) 0.8231(9) 0.2121(5) 0.144(3) Uani 1 1 d D U
H5S H 0.7441 0.8974 0.2133 0.173 Uiso 1 1 calc R U
C6 C 0.2354(5) 0.3591(3) 0.1351(2) 0.0550(9) Uani 1 1 d . U
C6S C 0.6879(15) 0.7394(13) 0.2738(7) 0.216(6) Uani 1 1 d D U
H6S H 0.6185 0.7580 0.3188 0.259 Uiso 1 1 calc R U
C7 C 0.1556(7) 0.2926(4) 0.0995(3) 0.0657(11) Uani 1 1 d . U
H7 H 0.1213 0.3221 0.0453 0.079 Uiso 1 1 calc R U
C7S C 0.9354(13) 0.8804(10) 0.0834(6) 0.186(4) Uani 1 1 d . U
H7S1 H 1.0576 0.8606 0.0692 0.278 Uiso 1 1 calc R U
H7S2 H 0.9242 0.9471 0.1017 0.278 Uiso 1 1 calc R U
H7S3 H 0.8733 0.8937 0.0345 0.278 Uiso 1 1 calc R U
C8 C 0.1266(6) 0.1827(4) 0.1440(3) 0.0644(10) Uani 1 1 d . U
H8 H 0.0747 0.1387 0.1189 0.077 Uiso 1 1 calc R U
C9 C 0.2754(6) 0.4748(3) 0.0883(3) 0.0578(9) Uani 1 1 d . U
C10 C 0.3652(6) 0.6448(3) 0.0621(3) 0.0641(10) Uani 1 1 d . U
C11 C 0.4334(8) 0.7339(4) 0.0778(4) 0.0840(14) Uani 1 1 d . U
H11 H 0.4668 0.7286 0.1307 0.101 Uiso 1 1 calc R U
C12 C 0.4496(8) 0.8305(4) 0.0116(5) 0.0962(16) Uani 1 1 d . U
H12 H 0.4949 0.8913 0.0207 0.115 Uiso 1 1 calc R U
C13 C 0.4014(8) 0.8406(4) -0.0675(4) 0.0932(15) Uani 1 1 d . U
H13 H 0.4135 0.9078 -0.1100 0.112 Uiso 1 1 calc R U
C14 C 0.3363(7) 0.7534(4) -0.0840(3) 0.0810(13) Uani 1 1 d . U
H14 H 0.3057 0.7595 -0.1376 0.097 Uiso 1 1 calc R U
C15 C 0.3167(6) 0.6540(4) -0.0179(3) 0.0638(10) Uani 1 1 d . U
C16 C 0.2574(7) -0.0641(4) 0.2236(3) 0.0714(12) Uani 1 1 d . U
H16A H 0.3474 -0.1074 0.2569 0.107 Uiso 1 1 calc R U
H16B H 0.3106 -0.0227 0.1693 0.107 Uiso 1 1 calc R U
H16C H 0.1779 -0.1134 0.2159 0.107 Uiso 1 1 calc R U
C17 C 0.1354(6) -0.3752(3) 0.4471(3) 0.0583(9) Uani 1 1 d . U
C18 C 0.1501(8) -0.3704(4) 0.3619(3) 0.0801(15) Uani 1 1 d . U
H18 H 0.0966 -0.3103 0.3232 0.096 Uiso 1 1 calc R U
C19 C 0.2456(9) -0.4567(4) 0.3358(4) 0.0958(18) Uani 1 1 d . U
H19 H 0.2556 -0.4548 0.2790 0.115 Uiso 1 1 calc R U
C20 C 0.3262(8) -0.5452(4) 0.3922(4) 0.0884(15) Uani 1 1 d . U
H20 H 0.3913 -0.6022 0.3734 0.106 Uiso 1 1 calc R U
C21 C 0.3110(8) -0.5498(4) 0.4757(4) 0.0832(14) Uani 1 1 d . U
H21 H 0.3645 -0.6103 0.5141 0.100 Uiso 1 1 calc R U
C22 C 0.2162(7) -0.4646(4) 0.5031(3) 0.0729(12) Uani 1 1 d . U
H22 H 0.2068 -0.4676 0.5601 0.087 Uiso 1 1 calc R U
C23 C -0.3156(7) 0.0379(4) 0.3555(3) 0.0711(11) Uani 1 1 d . U
C24 C -0.1472(7) 0.2201(4) 0.3258(3) 0.0728(12) Uani 1 1 d . U
C25 C -0.3194(7) 0.1369(4) 0.4757(3) 0.0693(11) Uani 1 1 d . U

loop_
_atom_site_aniso_label
_atom_site_aniso_U_11
_atom_site_aniso_U_22
_atom_site_aniso_U_33
_atom_site_aniso_U_23
_atom_site_aniso_U_13
_atom_site_aniso_U_12
Re1 0.05528(13) 0.04539(11) 0.05406(12) -0.01568(8) 0.00021(8) -0.00104(8)
S1 0.0600(6) 0.0496(5) 0.0503(5) -0.0146(4) 0.0055(4) -0.0107(4)
S2 0.0827(8) 0.0635(6) 0.0554(6) -0.0046(5) -0.0001(5) -0.0100(6)
N1 0.093(3) 0.0434(15) 0.0539(18) -0.0116(13) 0.0074(17) -0.0122(16)
N2 0.074(2) 0.0384(14) 0.0518(17) -0.0136(12) 0.0032(15) -0.0047(15)
N3 0.0593(19) 0.0420(14) 0.0480(16) -0.0106(12) -0.0004(13) -0.0051(14)
N4 0.075(2) 0.0494(17) 0.0610(19) -0.0051(14) 0.0042(17) -0.0038(17)
O23 0.090(3) 0.113(3) 0.143(4) -0.056(3) -0.048(3) 0.010(2)
O24 0.123(3) 0.065(2) 0.108(3) 0.0072(19) 0.004(2) 0.024(2)
O25 0.077(2) 0.108(3) 0.119(3) -0.056(2) 0.021(2) 0.005(2)
C1 0.064(2) 0.0431(16) 0.052(2) -0.0141(15) 0.0012(17) -0.0089(17)
C1S 0.168(13) 0.300(11) 0.171(10) 0.096(10) -0.064(6) -0.063(12)
C2 0.059(2) 0.0458(18) 0.055(2) -0.0129(15) 0.0016(17) -0.0033(18)
C2S 0.189(13) 0.181(7) 0.210(12) 0.004(7) -0.105(8) -0.030(7)
C3 0.060(2) 0.0461(17) 0.0499(19) -0.0078(15) 0.0066(17) -0.0038(17)
C3S 0.112(6) 0.139(5) 0.142(6) -0.064(4) -0.052(4) 0.038(5)
C4 0.070(3) 0.0493(19) 0.048(2) -0.0087(15) 0.0016(18) -0.0044(19)
C4S 0.105(5) 0.139(5) 0.118(5) -0.042(4) -0.022(3) 0.012(4)
C5 0.073(3) 0.053(2) 0.052(2) -0.0135(16) 0.0017(18) -0.012(2)
C5S 0.121(6) 0.211(8) 0.122(5) -0.093(5) -0.041(4) 0.055(6)
C6 0.059(2) 0.0481(18) 0.0508(19) -0.0087(15) 0.0048(17) -0.0036(17)
C6S 0.125(8) 0.354(14) 0.119(7) -0.007(8) -0.035(5) 0.051(10)
C7 0.083(3) 0.057(2) 0.052(2) -0.0054(17) -0.012(2) -0.007(2)
C7S 0.140(7) 0.218(8) 0.172(7) 0.026(7) -0.057(5) -0.070(7)
C8 0.076(3) 0.054(2) 0.063(2) -0.0141(17) -0.011(2) -0.008(2)
C9 0.061(2) 0.0507(19) 0.054(2) -0.0093(15) 0.0055(18) -0.0005(18)
C10 0.062(3) 0.0504(19) 0.069(2) -0.0047(17) 0.002(2) -0.0027(19)
C11 0.090(4) 0.062(3) 0.097(3) -0.016(2) -0.007(3) -0.013(3)
C12 0.090(4) 0.058(3) 0.131(4) -0.012(3) -0.003(3) -0.019(3)
C13 0.084(4) 0.059(3) 0.107(3) 0.014(3) 0.010(3) -0.010(3)
C14 0.077(3) 0.072(3) 0.072(3) 0.008(2) 0.009(2) -0.004(2)
C15 0.055(2) 0.057(2) 0.065(2) -0.0022(17) 0.0062(19) -0.0016(19)
C16 0.085(3) 0.056(2) 0.066(3) -0.019(2) 0.019(2) -0.004(2)
C17 0.074(3) 0.0391(17) 0.062(2) -0.0145(16) -0.0014(19) -0.0124(17)
C18 0.127(5) 0.051(2) 0.060(2) -0.0171(19) -0.001(3) -0.002(2)
C19 0.149(6) 0.066(3) 0.071(3) -0.029(2) 0.010(3) -0.001(3)
C20 0.106(4) 0.058(3) 0.101(3) -0.033(2) 0.007(3) 0.000(3)
C21 0.094(4) 0.058(2) 0.099(3) -0.023(2) -0.021(3) 0.005(2)
C22 0.095(4) 0.055(2) 0.070(3) -0.0177(19) -0.014(2) -0.007(2)
C23 0.072(3) 0.066(3) 0.078(3) -0.026(2) -0.013(2) 0.007(2)
C24 0.078(3) 0.056(2) 0.075(3) -0.0132(18) 0.004(2) 0.008(2)
C25 0.065(3) 0.069(3) 0.077(3) -0.029(2) 0.004(2) -0.008(2)

loop_
_atom_type_symbol
_atom_type_description
_atom_type_scat_dispersion_real
_atom_type_scat_dispersion_imag
_atom_type_scat_source
C C 0.0181 0.0091 'International Tables Vol C Tables 4.2.6.8 and 6.1.1.4'
H H 0.0000 0.0000 'International Tables Vol C Tables 4.2.6.8 and 6.1.1.4'
N N 0.0311 0.0180 'International Tables Vol C Tables 4.2.6.8 and 6.1.1.4'
O O 0.0492 0.0322 'International Tables Vol C Tables 4.2.6.8 and 6.1.1.4'
S S 0.3331 0.5567 'International Tables Vol C Tables 4.2.6.8 and 6.1.1.4'
Re Re -5.2083 5.8923 'International Tables Vol C Tables 4.2.6.8 and 6.1.1.4'

loop_
_geom_angle_atom_site_label_1
_geom_angle_atom_site_label_2
_geom_angle_atom_site_label_3
_geom_angle
_geom_angle_site_symmetry_3
C23 Re1 C25 88.1(2) .
C23 Re1 C24 87.3(2) .
C25 Re1 C24 86.8(2) .
C23 Re1 N3 89.95(17) .
C25 Re1 N3 172.66(16) .
C24 Re1 N3 100.17(16) .
C23 Re1 S1 95.50(15) .
C25 Re1 S1 94.47(15) .
C24 Re1 S1 176.90(16) .
N3 Re1 S1 78.65(8) .
C23 Re1 S1 175.36(14) 2_556
C25 Re1 S1 94.26(15) 2_556
C24 Re1 S1 96.75(17) 2_556
N3 Re1 S1 87.17(9) 2_556
S1 Re1 S1 80.36(3) 2_556
C1 S1 Re1 95.98(13) .
C1 S1 Re1 100.96(14) 2_556
Re1 S1 Re1 99.64(3) 2_556
C15 S2 C9 88.8(2) .
C1 N1 C17 128.8(3) .
C1 N2 N3 116.8(3) .
C2 N3 N2 110.7(3) .
C2 N3 Re1 130.1(3) .
N2 N3 Re1 118.2(2) .
C9 N4 C10 110.3(4) .
N2 C1 N1 119.9(3) .
N2 C1 S1 126.3(3) .
N1 C1 S1 113.7(3) .
C2S C1S C6S 111.7(13) .
N3 C2 C3 121.4(3) .
N3 C2 C16 122.0(3) .
C3 C2 C16 116.6(3) .
C1S C2S C3S 126.1(13) .
C4 C3 C8 118.8(4) .
C4 C3 C2 121.6(4) .
C8 C3 C2 119.2(4) .
C4S C3S C2S 115.7(10) .
C3 C4 C5 120.7(4) .
C3S C4S C5S 125.7(9) .
C3S C4S C7S 118.5(9) .
C5S C4S C7S 115.8(10) .
C4 C5 C6 120.7(4) .
C6S C5S C4S 116.2(11) .
C7 C6 C5 118.4(4) .
C7 C6 C9 122.1(4) .
C5 C6 C9 119.5(4) .
C5S C6S C1S 124.5(13) .
C8 C7 C6 120.6(4) .
C7 C8 C3 120.8(4) .
N4 C9 C6 123.5(4) .
N4 C9 S2 115.8(3) .
C6 C9 S2 120.8(3) .
C11 C10 N4 124.4(5) .
C11 C10 C15 120.6(4) .
N4 C10 C15 114.9(4) .
C12 C11 C10 117.1(6) .
C11 C12 C13 122.7(5) .
C14 C13 C12 120.8(5) .
C13 C14 C15 118.1(5) .
C10 C15 C14 120.7(5) .
C10 C15 S2 110.2(3) .
C14 C15 S2 129.2(4) .
C22 C17 C18 119.7(4) .
C22 C17 N1 117.5(4) .
C18 C17 N1 122.7(4) .
C19 C18 C17 118.6(5) .
C20 C19 C18 121.1(5) .
C21 C20 C19 120.1(5) .
C20 C21 C22 119.7(5) .
C17 C22 C21 120.7(5) .
O23 C23 Re1 178.6(5) .
O24 C24 Re1 174.8(5) .
O25 C25 Re1 177.6(5) .

loop_
_geom_bond_atom_site_label_1
_geom_bond_atom_site_label_2
_geom_bond_distance
_geom_bond_site_symmetry_2
Re1 C23 1.889(5) .
Re1 C25 1.903(5) .
Re1 C24 1.928(5) .
Re1 N3 2.232(3) .
Re1 S1 2.4654(10) .
Re1 S1 2.5558(11) 2_556
S1 C1 1.784(4) .
S1 Re1 2.5557(11) 2_556
S2 C15 1.722(5) .
S2 C9 1.754(4) .
N1 C1 1.356(5) .
N1 C17 1.414(5) .
N2 C1 1.284(5) .
N2 N3 1.410(4) .
N3 C2 1.298(5) .
N4 C9 1.304(6) .
N4 C10 1.389(5) .
O23 C23 1.162(6) .
O24 C24 1.143(5) .
O25 C25 1.156(6) .
C1S C2S 1.361(12) .
C1S C6S 1.448(19) .
C2 C3 1.488(5) .
C2 C16 1.495(6) .
C2S C3S 1.386(12) .
C3 C4 1.379(6) .
C3 C8 1.387(6) .
C3S C4S 1.325(9) .
C4 C5 1.382(5) .
C4S C5S 1.349(9) .
C4S C7S 1.394(11) .
C5 C6 1.394(6) .
C5S C6S 1.349(11) .
C6 C7 1.385(6) .
C6 C9 1.472(5) .
C7 C8 1.382(6) .
C10 C11 1.387(7) .
C10 C15 1.398(6) .
C11 C12 1.378(8) .
C12 C13 1.379(9) .
C13 C14 1.360(8) .
C14 C15 1.404(6) .
C17 C22 1.375(6) .
C17 C18 1.389(6) .
C18 C19 1.378(7) .
C19 C20 1.370(8) .
C20 C21 1.361(8) .
C21 C22 1.376(7) .

loop_
_geom_hbond_atom_site_label_D
_geom_hbond_atom_site_label_H
_geom_hbond_atom_site_label_A
_geom_hbond_distance_DH
_geom_hbond_distance_HA
_geom_hbond_distance_DA
_geom_hbond_angle_DHA
C18 H18 N2 0.93 2.49 2.948(5) 110.4
